data_2103991
loop_
_publ_author_name
'Turowska-Tyrk, Ilona'
'Trzop, El\.zbieta'

_publ_section_title
;
 Monitoring structural transformations in crystals. 6. The [4+4]
 photodimerization of 9-methylanthracene
;
_journal_issue 6
_journal_name_full 'Acta Crystallographica Section B'
_journal_page_first 779
_journal_page_last 786
_journal_paper_doi 10.1107/S0108768103023255
_journal_volume 59
_journal_year 2003
_chemical_formula_sum 'C15 H12'
_chemical_formula_weight 192.25
_chemical_name_systematic
;
 ?
;
_space_group_IT_number 14
_symmetry_cell_setting monoclinic
_symmetry_space_group_name_Hall '-P 2ybc'
_symmetry_space_group_name_H-M 'P 1 21/c 1'
_atom_sites_solution_hydrogens geom
_atom_sites_solution_primary direct
_atom_sites_solution_secondary difmap
_audit_creation_method SHELXL-97
_cell_angle_alpha 90.00
_cell_angle_beta 96.499(16)
_cell_angle_gamma 90.00
_cell_formula_units_Z 4
_cell_length_a 8.8652(13)
_cell_length_b 14.573(2)
_cell_length_c 8.0993(13)
_cell_measurement_reflns_used 500
_cell_measurement_temperature 293(2)
_cell_measurement_theta_max 22
_cell_measurement_theta_min 4
_cell_volume 1039.6(3)
_computing_cell_refinement 'Kuma KM4CCD software 2000'
_computing_data_collection 'Kuma KM4CCD software 2000'
_computing_data_reduction 'Kuma KM4CCD software 2000'
_computing_molecular_graphics 'ORTEP-3 1997'
_computing_publication_material 'SHELXL-97 (Sheldrick, 1997)'
_computing_structure_refinement 'SHELXL-97 (Sheldrick, 1997)'
_computing_structure_solution 'SHELXS-97 (Sheldrick, 1990)'
_diffrn_ambient_temperature 293(2)
_diffrn_measured_fraction_theta_full 0.954
_diffrn_measured_fraction_theta_max 0.954
_diffrn_measurement_device_type 'Kuma KM4CCD diffractometer'
_diffrn_measurement_method '\w scans'
_diffrn_radiation_monochromator graphite
_diffrn_radiation_source 'fine-focus sealed tube'
_diffrn_radiation_type MoK\a
_diffrn_radiation_wavelength 0.71073
_diffrn_reflns_av_R_equivalents 0.0292
_diffrn_reflns_av_sigmaI/netI 0.0293
_diffrn_reflns_limit_h_max 10
_diffrn_reflns_limit_h_min -10
_diffrn_reflns_limit_k_max 16
_diffrn_reflns_limit_k_min -17
_diffrn_reflns_limit_l_max 5
_diffrn_reflns_limit_l_min -9
_diffrn_reflns_number 3390
_diffrn_reflns_theta_full 25.99
_diffrn_reflns_theta_max 25.99
_diffrn_reflns_theta_min 4.57
_exptl_absorpt_coefficient_mu 0.069
_exptl_absorpt_correction_T_max 0.9863
_exptl_absorpt_correction_T_min 0.9662
_exptl_crystal_colour 'Pale yellow'
_exptl_crystal_density_diffrn 1.228
_exptl_crystal_density_method 'not measured'
_exptl_crystal_F_000 408
_exptl_crystal_size_max 0.50
_exptl_crystal_size_mid 0.35
_exptl_crystal_size_min 0.20
_refine_diff_density_max 0.250
_refine_diff_density_min -0.191
_refine_ls_extinction_coef 0.010(12)
_refine_ls_extinction_expression Fc^*^=kFc[1+0.001xFc^2^\l^3^/sin(2\q)]^-1/4^
_refine_ls_extinction_method SHELXL
_refine_ls_goodness_of_fit_ref 1.106
_refine_ls_hydrogen_treatment mixed
_refine_ls_matrix_type full
_refine_ls_number_parameters 198
_refine_ls_number_reflns 1944
_refine_ls_number_restraints 160
_refine_ls_restrained_S_all 1.073
_refine_ls_R_factor_all 0.1158
_refine_ls_R_factor_gt 0.0788
_refine_ls_shift/su_max 0.001
_refine_ls_shift/su_mean 0.000
_refine_ls_structure_factor_coef Fsqd
_refine_ls_weighting_details 'w=1/[\s^2^(Fo^2^)+(0.1521P)^2^+0.2205P] where P=(Fo^2^+2Fc^2^)/3'
_refine_ls_weighting_scheme calc
_refine_ls_wR_factor_gt 0.2462
_refine_ls_wR_factor_ref 0.2869
_reflns_number_gt 1108
_reflns_number_total 1944
_reflns_threshold_expression >2sigma(I)
_cod_data_source_file bk0138.cif
_cod_data_source_block 11D
_cod_depositor_comments
;
The following automatic conversions were performed:
'_symmetry_cell_setting' value 'Monoclinic' changed to 'monoclinic'
according to '/home/saulius/struct/CIF-dictionaries/cif_core.dic'
dictionary named 'cif_core.dic' version 2.4.1 from 2010-06-29.

Automatic conversion script
Id: cif_fix_enum 1527 2010-12-29 10:47:43Z saulius 

The following automatic conversions were performed:

'_symmetry_cell_setting' value 'Monoclinic' changed to 'monoclinic'
according to /home/saulius/struct/CIF-dictionaries/cif_core.dic
dictionary named 'cif_core.dic' version 2.4.1 from 2010-06-29.

Automatic conversion script
Id: cif_fix_values 1715 2011-07-08 13:25:40Z adriana 

The following automatic conversions were performed:

'_refine_ls_weighting_scheme' value 'calc
w=1/[\s^2^(Fo^2^)+(0.1521P)^2^+0.2205P] where P=(Fo^2^+2Fc^2^)/3' was
changed to 'calc'. New tag '_refine_ls_weighting_details' was
created. The value of the new tag was set to
'w=1/[\s^2^(Fo^2^)+(0.1521P)^2^+0.2205P] where P=(Fo^2^+2Fc^2^)/3'.

Automatic conversion script
Id: cif_fix_values 3143 2015-03-26 13:38:13Z robertas 
;
_cod_original_sg_symbol_H-M P21/c
_cod_database_code 2103991
_cod_database_fobs_code 2103991

loop_
_symmetry_equiv_pos_as_xyz
'x, y, z'
'x, -y+1/2, z+1/2'
'-x, -y, -z'
'-x, y-1/2, -z-1/2'

loop_
_atom_site_label
_atom_site_fract_x
_atom_site_fract_y
_atom_site_fract_z
_atom_site_U_iso_or_equiv
_atom_site_adp_type
_atom_site_calc_flag
_atom_site_refinement_flags
_atom_site_occupancy
_atom_site_disorder_assembly
_atom_site_disorder_group
_atom_site_type_symbol
C1M 1.1008(4) 0.4200(2) 0.3035(5) 0.0704(10) Uani d PDU 0.890(5) A 1 C
H1M 1.0483 0.4485 0.3825 0.084 Uiso calc PR 0.890(5) A 1 H
C2M 1.2514(5) 0.4025(3) 0.3412(5) 0.0833(12) Uani d PDU 0.890(5) A 1 C
H2M 1.3000 0.4191 0.4447 0.100 Uiso calc PR 0.890(5) A 1 H
C3M 1.3334(4) 0.3599(3) 0.2256(7) 0.0846(12) Uani d PDU 0.890(5) A 1 C
H3M 1.4364 0.3480 0.2526 0.102 Uiso calc PR 0.890(5) A 1 H
C4M 1.2635(4) 0.3356(3) 0.0733(6) 0.0703(10) Uani d PDU 0.890(5) A 1 C
H4M 1.3194 0.3066 -0.0020 0.084 Uiso calc PR 0.890(5) A 1 H
C5M 0.8073(5) 0.3191(2) -0.3272(4) 0.0646(9) Uani d PDU 0.890(5) A 1 C
H5M 0.8639 0.2938 -0.4057 0.078 Uiso calc PR 0.890(5) A 1 H
C6M 0.6563(5) 0.3303(2) -0.3649(5) 0.0784(11) Uani d PDU 0.890(5) A 1 C
H6M 0.6098 0.3119 -0.4683 0.094 Uiso calc PR 0.890(5) A 1 H
C7M 0.5693(5) 0.3693(3) -0.2494(5) 0.0761(11) Uani d PDU 0.890(5) A 1 C
H7M 0.4651 0.3760 -0.2763 0.091 Uiso calc PR 0.890(5) A 1 H
C8M 0.6342(5) 0.3971(3) -0.1007(6) 0.0667(11) Uani d PDU 0.890(5) A 1 C
H8M 0.5742 0.4241 -0.0272 0.080 Uiso calc PR 0.890(5) A 1 H
C9M 0.8652(3) 0.4127(2) 0.1050(4) 0.0536(8) Uani d PDU 0.890(5) A 1 C
C10M 1.0345(3) 0.3298(2) -0.1259(3) 0.0571(8) Uani d PDU 0.890(5) A 1 C
H10M 1.0903 0.3023 -0.2029 0.068 Uiso calc PR 0.890(5) A 1 H
C11M 1.0205(3) 0.3961(2) 0.1467(4) 0.0521(8) Uani d PD 0.890(5) A 1 C
C12M 1.1076(3) 0.3537(2) 0.0279(4) 0.0543(8) Uani d PD 0.890(5) A 1 C
C13M 0.8816(3) 0.34548(18) -0.1694(3) 0.0524(8) Uani d PD 0.890(5) A 1 C
C14M 0.7932(4) 0.3866(2) -0.0517(4) 0.0501(8) Uani d PD 0.890(5) A 1 C
C15M 0.7713(5) 0.4566(3) 0.2290(6) 0.0765(13) Uani d PDU 0.890(5) A 1 C
H15A 0.6682 0.4629 0.1798 0.115 Uiso calc PR 0.890(5) A 1 H
H15B 0.8120 0.5160 0.2597 0.115 Uiso calc PR 0.890(5) A 1 H
H15C 0.7744 0.4186 0.3262 0.115 Uiso calc PR 0.890(5) A 1 H
C1D 1.070(3) 0.398(2) 0.361(3) 0.097(11) Uiso d PDU 0.110(5) A 2 C
C2D 1.207(3) 0.359(2) 0.421(3) 0.105(11) Uiso d PDU 0.110(5) A 2 C
C3D 1.311(3) 0.340(2) 0.310(3) 0.099(12) Uiso d PDU 0.110(5) A 2 C
C4D 1.280(3) 0.359(2) 0.141(3) 0.059(8) Uiso d PDU 0.110(5) A 2 C
C5D 0.883(3) 0.3506(19) -0.286(3) 0.077(9) Uiso d PDU 0.110(5) A 2 C
C6D 0.732(3) 0.326(2) -0.331(4) 0.079(14) Uiso d PDU 0.110(5) A 2 C
C7D 0.631(3) 0.348(3) -0.222(4) 0.100(13) Uiso d PDU 0.110(5) A 2 C
C8D 0.674(3) 0.395(3) -0.077(4) 0.061(9) Uiso d PDU 0.110(5) A 2 C
C9D 0.886(2) 0.4659(13) 0.128(2) 0.078(7) Uiso d PDU 0.110(5) . 2 C
C10D 1.0925(19) 0.4251(12) -0.094(2) 0.060(6) Uiso d PDU 0.110(5) . 2 C
C11D 1.038(2) 0.4228(15) 0.194(2) 0.040(7) Uiso d PD 0.110(5) A 2 C
C12D 1.139(2) 0.400(2) 0.084(2) 0.083(9) Uiso d PD 0.110(5) A 2 C
C13D 0.930(2) 0.3976(17) -0.140(2) 0.068(7) Uiso d PD 0.110(5) A 2 C
C14D 0.823(2) 0.4152(16) -0.025(2) 0.043(8) Uiso d PD 0.110(5) A 2 C
C15D 0.794(4) 0.460(3) 0.279(4) 0.078(13) Uiso d PDU 0.110(5) A 2 C

loop_
_atom_site_aniso_label
_atom_site_aniso_U_11
_atom_site_aniso_U_22
_atom_site_aniso_U_33
_atom_site_aniso_U_12
_atom_site_aniso_U_13
_atom_site_aniso_U_23
C1M 0.081(2) 0.070(2) 0.060(2) -0.0021(17) 0.0023(18) -0.0025(16)
C2M 0.083(3) 0.085(2) 0.076(3) -0.005(2) -0.0127(19) -0.0019(19)
C3M 0.058(2) 0.091(3) 0.100(3) -0.0046(18) -0.010(2) 0.009(2)
C4M 0.058(2) 0.074(2) 0.079(3) 0.0001(15) 0.0072(16) -0.004(2)
C5M 0.077(3) 0.058(2) 0.058(2) 0.0032(18) 0.0063(17) -0.0048(14)
C6M 0.089(3) 0.072(2) 0.069(2) 0.0016(19) -0.015(2) 0.0003(17)
C7M 0.061(2) 0.078(2) 0.086(3) 0.0080(19) -0.0048(18) 0.0041(19)
C8M 0.056(2) 0.065(2) 0.079(3) 0.008(2) 0.0045(19) 0.0064(18)
C9M 0.0559(18) 0.0528(17) 0.0539(18) 0.0012(12) 0.0137(12) 0.0027(12)
C10M 0.0623(19) 0.0551(16) 0.0558(18) 0.0012(13) 0.0155(13) -0.0050(13)
C11M 0.060(2) 0.0436(16) 0.0513(18) -0.0033(13) 0.0019(13) 0.0010(14)
C12M 0.0493(17) 0.0534(16) 0.0608(18) -0.0023(12) 0.0091(12) 0.0023(13)
C13M 0.0624(19) 0.0450(15) 0.0499(18) 0.0013(12) 0.0069(13) 0.0029(11)
C14M 0.054(2) 0.0442(18) 0.0523(18) -0.0007(14) 0.0073(13) 0.0006(14)
C15M 0.084(3) 0.085(3) 0.061(3) 0.006(2) 0.015(2) -0.007(2)

loop_
_atom_type_symbol
_atom_type_description
_atom_type_scat_dispersion_real
_atom_type_scat_dispersion_imag
_atom_type_scat_source
C C 0.0033 0.0016 'International Tables Vol C Tables 4.2.6.8 and 6.1.1.4'
H H 0.0000 0.0000 'International Tables Vol C Tables 4.2.6.8 and 6.1.1.4'

loop_
_geom_angle_atom_site_label_1
_geom_angle_atom_site_label_2
_geom_angle_atom_site_label_3
_geom_angle_site_symmetry_3
_geom_angle
C2M C1M C11M . 122.2(3)
C1M C2M C3M . 120.4(3)
C4M C3M C2M . 120.3(4)
C3M C4M C12M . 121.2(4)
C6M C5M C13M . 121.2(3)
C5M C6M C7M . 120.4(3)
C8M C7M C6M . 120.8(4)
C7M C8M C14M . 121.9(4)
C11M C9M C14M . 120.2(3)
C11M C9M C15M . 120.7(3)
C14M C9M C15M . 119.0(3)
C13M C10M C12M . 122.3(3)
C9M C11M C1M . 123.3(3)
C9M C11M C12M . 120.0(3)
C1M C11M C12M . 116.7(3)
C10M C12M C4M . 122.2(3)
C10M C12M C11M . 118.6(3)
C4M C12M C11M . 119.2(3)
C10M C13M C5M . 121.7(3)
C10M C13M C14M . 119.7(3)
C5M C13M C14M . 118.6(3)
C9M C14M C8M . 123.7(3)
C9M C14M C13M . 119.2(3)
C8M C14M C13M . 117.2(3)
C2D C1D C11D . 121(2)
C1D C2D C3D . 118(2)
C2D C3D C4D . 122(2)
C3D C4D C12D . 118.5(19)
C13D C5D C6D . 122.2(19)
C7D C6D C5D . 117(2)
C6D C7D C8D . 122(2)
C7D C8D C14D . 122(2)
C14D C9D C11D . 108.5(15)
C14D C9D C15D . 116.7(19)
C11D C9D C15D . 103.0(18)
C14D C9D C10D 3_765 112.2(15)
C11D C9D C10D 3_765 110.1(14)
C15D C9D C10D 3_765 105.9(18)
C12D C10D C13D . 109.1(15)
C12D C10D C9D 3_765 112.1(15)
C13D C10D C9D 3_765 110.2(15)
C12D C11D C1D . 120.0(16)
C12D C11D C9D . 119.0(15)
C1D C11D C9D . 120.8(16)
C11D C12D C4D . 120.1(16)
C11D C12D C10D . 116.1(15)
C4D C12D C10D . 123.8(17)
C5D C13D C14D . 119.6(15)
C5D C13D C10D . 121.5(16)
C14D C13D C10D . 118.7(14)
C8D C14D C13D . 116.9(17)
C8D C14D C9D . 127.7(17)
C13D C14D C9D . 114.9(14)

loop_
_geom_bond_atom_site_label_1
_geom_bond_atom_site_label_2
_geom_bond_site_symmetry_2
_geom_bond_distance
C1M C2M . 1.360(5)
C1M C11M . 1.427(5)
C2M C3M . 1.394(6)
C3M C4M . 1.363(6)
C4M C12M . 1.415(4)
C5M C6M . 1.348(6)
C5M C13M . 1.423(4)
C6M C7M . 1.399(5)
C7M C8M . 1.337(5)
C8M C14M . 1.428(5)
C9M C11M . 1.401(4)
C9M C14M . 1.407(4)
C9M C15M . 1.517(5)
C10M C13M . 1.380(4)
C10M C12M . 1.382(4)
C11M C12M . 1.439(4)
C13M C14M . 1.432(4)
C1D C2D . 1.387(18)
C1D C11D . 1.394(17)
C2D C3D . 1.389(18)
C3D C4D . 1.394(18)
C4D C12D . 1.411(17)
C5D C13D . 1.389(17)
C5D C6D . 1.397(18)
C6D C7D . 1.371(18)
C7D C8D . 1.377(18)
C8D C14D . 1.377(17)
C9D C14D . 1.498(16)
C9D C11D . 1.530(16)
C9D C15D . 1.541(17)
C9D C10D 3_765 1.628(16)
C10D C12D . 1.493(16)
C10D C13D . 1.505(16)
C10D C9D 3_765 1.628(16)
C11D C12D . 1.376(16)
C13D C14D . 1.419(16)
